data_4306556
loop_
_publ_author_name
'Maurice van Gastel'
'Jennifer L. Shaw'
'Alexander J. Blake'
'Marco Flores'
'Martin Schr\"oder'
'Jonathan McMaster'
'Wolfgang Lubitz'

_publ_section_title
;
Electronic Structure of a Binuclear Nickel Complex of Relevance to [NiFe]
Hydrogenase
;
_journal_name_full 'Inorganic Chemistry'
_journal_page_first 11688
_journal_page_last 11697
_journal_paper_doi 10.1021/ic801383x
_journal_volume 47
_journal_year 2008
_chemical_formula_moiety 'C48 H52 Cl4 N8 Ni4 O8 S4, 12(Cl O4), 15(H2 O)'
_chemical_formula_sum 'C48 H82 Cl16 N8 Ni4 O71 S4'
_chemical_formula_weight 2837.5
_chemical_name_systematic
; 
 ? 
;
_space_group_IT_number 2
_symmetry_cell_setting triclinic
_symmetry_space_group_name_Hall '-P 1'
_symmetry_space_group_name_H-M 'P -1'
_atom_sites_solution_hydrogens geom
_atom_sites_solution_primary direct
_atom_sites_solution_secondary difmap
_audit_creation_method 'enCIFer editing of SHELXL97 CIF output'
_cell_angle_alpha 90.431(2)
_cell_angle_beta 111.058(2)
_cell_angle_gamma 90.606(2)
_cell_formula_units_Z 1
_cell_length_a 13.239(2)
_cell_length_b 13.607(2)
_cell_length_c 14.751(2)
_cell_measurement_reflns_used 2748
_cell_measurement_temperature 150(2)
_cell_measurement_theta_max 26.7
_cell_measurement_theta_min 2.2
_cell_volume 2479.5(6)
_computing_cell_refinement 'Bruker SAINT version 6.36A (Bruker, 2002)'
_computing_data_collection 'Bruker SMART version 5.624 (Bruker, 2001)'
_computing_data_reduction 'Bruker SAINT; Bruker SHELXTL (Bruker, 2001)'
_computing_molecular_graphics ' ?'
_computing_publication_material 'enCIFer(Allen et al.,2004);PLATON(Spek,2003)'
_computing_structure_refinement 'SHELXL97 (Sheldrick, 1997)'
_computing_structure_solution 'SHELXS97 (Sheldrick, 1990)'
_diffrn_ambient_temperature 150(2)
_diffrn_measured_fraction_theta_full 0.958
_diffrn_measured_fraction_theta_max 0.958
_diffrn_measurement_device_type 'Bruker SMART1000 CCD area detector'
_diffrn_measurement_method omega
_diffrn_radiation_monochromator graphite
_diffrn_radiation_source 'sealed tube'
_diffrn_radiation_type MoK\a
_diffrn_radiation_wavelength 0.71073
_diffrn_reflns_av_R_equivalents 0.034
_diffrn_reflns_av_sigmaI/netI 0.090
_diffrn_reflns_limit_h_max 16
_diffrn_reflns_limit_h_min -16
_diffrn_reflns_limit_k_max 17
_diffrn_reflns_limit_k_min -17
_diffrn_reflns_limit_l_max 19
_diffrn_reflns_limit_l_min -13
_diffrn_reflns_number 15639
_diffrn_reflns_theta_full 27.50
_diffrn_reflns_theta_max 27.51
_diffrn_reflns_theta_min 1.78
_diffrn_standards_decay_% 0
_exptl_absorpt_coefficient_mu 1.385
_exptl_absorpt_correction_T_max 1.000
_exptl_absorpt_correction_T_min 0.720
_exptl_absorpt_correction_type multi-scan
_exptl_absorpt_process_details '(SADABS; Bruker, 2001)'
_exptl_crystal_colour 'dark green'
_exptl_crystal_density_diffrn 1.912
_exptl_crystal_description column
_exptl_crystal_F_000 1460
_exptl_crystal_size_max 0.28
_exptl_crystal_size_mid 0.16
_exptl_crystal_size_min 0.12
_refine_diff_density_max 1.38
_refine_diff_density_min -0.72
_refine_diff_density_rms 0.13
_refine_ls_extinction_method none
_refine_ls_goodness_of_fit_ref 1.02
_refine_ls_hydrogen_treatment constr
_refine_ls_matrix_type full
_refine_ls_number_parameters 715
_refine_ls_number_reflns 10919
_refine_ls_number_restraints 278
_refine_ls_restrained_S_all 1.03
_refine_ls_R_factor_all 0.116
_refine_ls_R_factor_gt 0.0588
_refine_ls_shift/su_max 0.001
_refine_ls_shift/su_mean 0.000
_refine_ls_structure_factor_coef Fsqd
_refine_ls_weighting_details 'calc w=1/[\s^2^(Fo^2^)+(0.070P)^2^+4.46P] where P=(Fo^2^+2Fc^2^)/3'
_refine_ls_weighting_scheme calc
_refine_ls_wR_factor_gt 0.136
_refine_ls_wR_factor_ref 0.164
_reflns_number_gt 6411
_reflns_number_total 10919
_reflns_threshold_expression I>2\s(I)
_cod_data_source_file ic801383x_si_002.cif
_cod_data_source_block ni23ns
_cod_depositor_comments
;
The following automatic conversions were performed:
'_symmetry_cell_setting' value 'Triclinic' changed to 'triclinic'
according to '/home/saulius/struct/CIF-dictionaries/cif_core.dic'
dictionary named 'cif_core.dic' version 2.4.1 from 2010-06-29.

Automatic conversion script
Id: cif_fix_enum 1527 2010-12-29 10:47:43Z saulius 
;
_cod_database_code 4306556

loop_
_symmetry_equiv_pos_as_xyz
'x, y, z'
'-x, -y, -z'

loop_
_atom_site_label
_atom_site_type_symbol
_atom_site_fract_x
_atom_site_fract_y
_atom_site_fract_z
_atom_site_U_iso_or_equiv
_atom_site_adp_type
_atom_site_occupancy
_atom_site_symmetry_multiplicity
_atom_site_calc_flag
_atom_site_refinement_flags
_atom_site_disorder_assembly
_atom_site_disorder_group
Ni1 Ni 0.43151(6) 0.19197(5) 0.43321(5) 0.01924(17) Uani 1 1 d U . .
Ni2 Ni 0.50982(6) 0.12380(5) 0.66038(5) 0.01921(17) Uani 1 1 d U . .
Cl1 Cl 0.44588(11) 0.04603(10) 0.34578(10) 0.0233(3) Uani 1 1 d U . .
S1 S 0.36721(11) 0.09686(10) 0.52355(10) 0.0194(3) Uani 1 1 d U . .
S2 S 0.58716(11) 0.15168(10) 0.55063(10) 0.0196(3) Uani 1 1 d U . .
N3 N 0.2841(4) 0.2149(3) 0.3425(3) 0.0213(10) Uani 1 1 d U . .
N7 N 0.5087(4) 0.2730(3) 0.3690(3) 0.0207(10) Uani 1 1 d U . .
N13 N 0.6446(4) 0.1546(3) 0.7672(3) 0.0199(9) Uani 1 1 d U . .
N17 N 0.4229(4) 0.0981(3) 0.7398(3) 0.0217(10) Uani 1 1 d U . .
C1 C 0.2649(4) 0.1673(4) 0.5394(4) 0.0212(11) Uani 1 1 d U . .
C2 C 0.1890(4) 0.2140(4) 0.4598(4) 0.0225(12) Uani 1 1 d U . .
C3 C 0.1985(4) 0.2202(4) 0.3630(4) 0.0227(12) Uani 1 1 d U . .
H3A H 0.1329 0.2292 0.3096 0.027 Uiso 1 1 calc R . .
C4 C 0.2708(5) 0.2255(4) 0.2389(4) 0.0268(13) Uani 1 1 d U . .
H4A H 0.1947 0.2417 0.2007 0.032 Uiso 1 1 calc R . .
H4B H 0.2872 0.1623 0.2139 0.032 Uiso 1 1 calc R . .
C5 C 0.3448(5) 0.3053(5) 0.2260(4) 0.0294(13) Uani 1 1 d U . .
H5A H 0.3371 0.3651 0.2615 0.035 Uiso 1 1 calc R . .
H5B H 0.3214 0.3215 0.1563 0.035 Uiso 1 1 calc R . .
C6 C 0.4634(4) 0.2773(4) 0.2620(4) 0.0251(12) Uani 1 1 d U . .
H6A H 0.4707 0.2124 0.2343 0.030 Uiso 1 1 calc R . .
H6B H 0.5048 0.3262 0.2395 0.030 Uiso 1 1 calc R . .
C8 C 0.5951(5) 0.3229(4) 0.4120(4) 0.0249(12) Uani 1 1 d U . .
H8A H 0.6231 0.3586 0.3709 0.030 Uiso 1 1 calc R . .
C9 C 0.6570(4) 0.3325(4) 0.5164(4) 0.0235(12) Uani 1 1 d U . .
C10 C 0.6529(4) 0.2648(4) 0.5870(4) 0.0209(11) Uani 1 1 d U . .
C11 C 0.7123(4) 0.2835(4) 0.6863(4) 0.0225(12) Uani 1 1 d U . .
C12 C 0.7141(5) 0.2191(4) 0.7658(4) 0.0239(12) Uani 1 1 d U . .
H12A H 0.7754 0.2264 0.8240 0.029 Uiso 1 1 calc R . .
C14 C 0.6686(5) 0.1005(4) 0.8599(4) 0.0258(13) Uani 1 1 d U . .
H14A H 0.7350 0.1285 0.9095 0.031 Uiso 1 1 calc R . .
H14B H 0.6823 0.0307 0.8494 0.031 Uiso 1 1 calc R . .
C15 C 0.5762(5) 0.1065(4) 0.8965(4) 0.0273(13) Uani 1 1 d U . .
H15A H 0.5564 0.1763 0.8983 0.033 Uiso 1 1 calc R . .
H15B H 0.6005 0.0818 0.9638 0.033 Uiso 1 1 calc R . .
C16 C 0.4764(5) 0.0481(4) 0.8344(4) 0.0286(13) Uani 1 1 d U . .
H16A H 0.4975 -0.0190 0.8226 0.034 Uiso 1 1 calc R . .
H16B H 0.4250 0.0423 0.8692 0.034 Uiso 1 1 calc R . .
C18 C 0.3216(5) 0.1192(4) 0.7173(4) 0.0249(12) Uani 1 1 d U . .
H18A H 0.2902 0.1024 0.7639 0.030 Uiso 1 1 calc R . .
C19 C 0.2490(4) 0.1659(4) 0.6280(4) 0.0222(12) Uani 1 1 d U . .
C20 C 0.1571(4) 0.2090(4) 0.6354(4) 0.0261(13) Uani 1 1 d U . .
H20A H 0.1458 0.2056 0.6954 0.031 Uiso 1 1 calc R . .
C21 C 0.0820(5) 0.2567(4) 0.5584(5) 0.0290(13) Uani 1 1 d U . .
C22 C 0.0979(4) 0.2560(4) 0.4696(4) 0.0261(12) Uani 1 1 d U . .
H22A H 0.0453 0.2849 0.4146 0.031 Uiso 1 1 calc R . .
C23 C -0.0148(5) 0.3046(5) 0.5689(5) 0.0355(15) Uani 1 1 d U . .
H23A H -0.0596 0.2548 0.5848 0.053 Uiso 1 1 calc R . .
H23B H -0.0573 0.3361 0.5077 0.053 Uiso 1 1 calc R . .
H23C H 0.0093 0.3543 0.6210 0.053 Uiso 1 1 calc R . .
C24 C 0.7762(5) 0.3688(4) 0.7123(4) 0.0258(12) Uani 1 1 d U . .
H24A H 0.8166 0.3815 0.7791 0.031 Uiso 1 1 calc R . .
C25 C 0.7829(4) 0.4359(4) 0.6438(4) 0.0271(13) Uani 1 1 d U . .
C26 C 0.7236(4) 0.4151(4) 0.5467(4) 0.0273(13) Uani 1 1 d U . .
H26A H 0.7289 0.4592 0.4989 0.033 Uiso 1 1 calc R . .
C27 C 0.8516(6) 0.5275(5) 0.6733(5) 0.0433(17) Uani 1 1 d U . .
H27A H 0.9223 0.5158 0.6683 0.065 Uiso 1 1 calc R . .
H27B H 0.8615 0.5450 0.7405 0.065 Uiso 1 1 calc R . .
H27C H 0.8159 0.5813 0.6304 0.065 Uiso 1 1 calc R . .
Cl2 Cl 0.43079(11) 0.36314(10) 0.60335(10) 0.0233(3) Uani 1 1 d U . .
O1 O 0.4133(3) 0.3289(3) 0.5038(3) 0.0223(8) Uani 1 1 d U . .
O2 O 0.4730(3) 0.2810(3) 0.6691(3) 0.0251(9) Uani 1 1 d U . .
O3 O 0.5069(3) 0.4414(3) 0.6283(3) 0.0344(10) Uani 1 1 d U . .
O4 O 0.3295(3) 0.3919(3) 0.6080(3) 0.0313(10) Uani 1 1 d U . .
Cl3 Cl 1.33325(13) 0.54536(11) 0.07187(12) 0.0356(4) Uani 1 1 d U . .
O5 O 1.3518(4) 0.6458(3) 0.1017(4) 0.0617(15) Uani 1 1 d U . .
O6 O 1.3136(4) 0.5364(5) -0.0305(4) 0.0649(16) Uani 1 1 d U . .
O7 O 1.2443(4) 0.5063(4) 0.0925(4) 0.0497(13) Uani 1 1 d U . .
O8 O 1.4307(4) 0.4899(3) 0.1239(3) 0.0445(12) Uani 1 1 d U . .
Cl4 Cl 0.81038(13) 0.47536(12) 0.28323(12) 0.0348(4) Uani 1 1 d U . .
O9 O 0.7034(4) 0.4304(3) 0.2522(3) 0.0415(11) Uani 1 1 d U . .
O10 O 0.7984(4) 0.5759(3) 0.2468(3) 0.0387(11) Uani 1 1 d U . .
O11 O 0.8758(4) 0.4224(3) 0.2394(3) 0.0432(12) Uani 1 1 d U . .
O12 O 0.8604(4) 0.4764(4) 0.3861(3) 0.0516(13) Uani 1 1 d U . .
Cl5 Cl 0.27543(15) 0.14384(13) 0.97366(12) 0.0427(4) Uani 1 1 d U . .
O13 O 0.3823(4) 0.1607(4) 1.0433(4) 0.0561(14) Uani 1 1 d U . .
O14 O 0.2691(5) 0.0506(4) 0.9281(4) 0.0579(14) Uani 1 1 d U . .
O15 O 0.1957(5) 0.1496(5) 1.0194(4) 0.0711(17) Uani 1 1 d U . .
O16 O 0.2549(4) 0.2180(4) 0.9003(4) 0.0605(15) Uani 1 1 d U . .
Cl6 Cl 0.23092(14) -0.13912(12) 0.64738(14) 0.0430(4) Uani 1 1 d U . .
O17 O 0.2347(6) -0.1154(5) 0.5554(5) 0.083(2) Uani 1 1 d U . .
O18 O 0.1642(5) -0.0715(5) 0.6731(5) 0.083(2) Uani 1 1 d U . .
O19 O 0.3363(5) -0.1293(6) 0.7173(6) 0.096(2) Uani 1 1 d U . .
O20 O 0.1966(6) -0.2350(4) 0.6502(5) 0.087(2) Uani 1 1 d U . .
Cl7 Cl 0.97390(13) 0.27436(13) 0.04364(12) 0.0393(4) Uani 1 1 d U . .
O21 O 0.8785(5) 0.3205(5) 0.0453(5) 0.079(2) Uani 1 1 d U . .
O22 O 1.0034(4) 0.1975(4) 0.1153(4) 0.0585(15) Uani 1 1 d U . .
O23 O 0.9506(4) 0.2301(4) -0.0497(4) 0.0639(15) Uani 1 1 d U . .
O24 O 1.0615(4) 0.3424(4) 0.0633(4) 0.0548(14) Uani 1 1 d U . .
Cl8 Cl 0.08025(15) -0.03674(14) 0.24600(16) 0.0565(5) Uani 1 1 d DU . .
O25 O 0.0417(5) 0.0420(4) 0.2885(5) 0.094(2) Uani 1 1 d DU A .
O26 O 0.1676(9) 0.0038(7) 0.2165(11) 0.072(4) Uani 0.56(2) 1 d PDU A 1
O27 O 0.1119(13) -0.1187(7) 0.3019(10) 0.090(5) Uani 0.56(2) 1 d PDU A 1
O28 O -0.0089(8) -0.0610(12) 0.1524(9) 0.129(7) Uani 0.56(2) 1 d PDU A 1
O26' O 0.1175(13) -0.0046(9) 0.1722(10) 0.081(6) Uani 0.44(2) 1 d PDU A 2
O27' O 0.1701(14) -0.0821(14) 0.3237(8) 0.123(9) Uani 0.44(2) 1 d PDU A 2
O28' O -0.0043(13) -0.1109(11) 0.2094(15) 0.156(11) Uani 0.44(2) 1 d PDU A 2
O29 O 0.5982(4) 0.6358(4) 0.1616(3) 0.0468(12) Uani 1 1 d . . .
O30 O 0.6974(4) 0.2705(4) 0.1238(4) 0.0505(13) Uani 1 1 d . . .
O31 O 0.0610(4) 0.3064(4) 0.8452(4) 0.0637(16) Uani 1 1 d . . .
O32 O 0.8251(4) 0.1405(4) 0.1464(4) 0.0620(15) Uani 1 1 d . . .
O33 O 0.9272(4) 0.5289(4) 0.0981(4) 0.0634(16) Uani 1 1 d . . .
O34 O 0.0608(6) -0.0026(6) 0.4660(6) 0.115(3) Uani 1 1 d . . .
O35 O 0.5366(4) 0.6613(4) -0.0117(3) 0.0480(13) Uani 1 1 d . . .
O36 O -0.0479(11) -0.0014(8) 0.0021(9) 0.077(4) Uani 0.50 1 d P . .

loop_
_atom_site_aniso_label
_atom_site_aniso_U_11
_atom_site_aniso_U_22
_atom_site_aniso_U_33
_atom_site_aniso_U_23
_atom_site_aniso_U_13
_atom_site_aniso_U_12
Ni1 0.0230(4) 0.0201(4) 0.0158(4) 0.0030(3) 0.0081(3) 0.0045(3)
Ni2 0.0232(4) 0.0201(4) 0.0152(4) 0.0017(3) 0.0078(3) 0.0046(3)
Cl1 0.0308(7) 0.0206(7) 0.0199(7) 0.0014(5) 0.0106(6) 0.0063(6)
S1 0.0221(7) 0.0206(7) 0.0168(7) 0.0021(5) 0.0083(6) 0.0043(6)
S2 0.0220(7) 0.0195(7) 0.0181(7) 0.0014(5) 0.0080(6) 0.0043(5)
C3 0.022(3) 0.024(3) 0.019(3) 0.002(2) 0.003(2) 0.004(2)
N3 0.026(2) 0.021(2) 0.016(2) 0.0030(18) 0.0061(19) 0.0084(19)
N7 0.026(2) 0.022(2) 0.017(2) 0.0056(18) 0.0104(19) 0.0037(19)
N13 0.025(2) 0.017(2) 0.019(2) 0.0013(18) 0.0083(19) 0.0054(18)
N17 0.029(2) 0.020(2) 0.019(2) -0.0006(19) 0.012(2) 0.0084(19)
C1 0.021(3) 0.023(3) 0.021(3) 0.000(2) 0.010(2) 0.003(2)
C2 0.020(3) 0.025(3) 0.022(3) 0.000(2) 0.008(2) 0.000(2)
C4 0.029(3) 0.035(3) 0.013(3) 0.006(2) 0.004(2) 0.006(3)
C5 0.038(3) 0.035(3) 0.018(3) 0.007(3) 0.013(3) 0.007(3)
C6 0.026(3) 0.033(3) 0.016(3) 0.004(2) 0.008(2) 0.004(2)
C8 0.028(3) 0.025(3) 0.026(3) 0.009(2) 0.014(2) 0.004(2)
C9 0.026(3) 0.022(3) 0.026(3) 0.005(2) 0.013(2) 0.006(2)
C10 0.022(3) 0.025(3) 0.017(3) 0.002(2) 0.008(2) 0.005(2)
C11 0.019(3) 0.024(3) 0.024(3) 0.000(2) 0.008(2) 0.003(2)
C12 0.026(3) 0.023(3) 0.019(3) -0.002(2) 0.004(2) 0.006(2)
C14 0.025(3) 0.028(3) 0.021(3) 0.004(2) 0.004(2) 0.000(2)
C15 0.033(3) 0.032(3) 0.015(3) 0.006(2) 0.006(2) 0.008(3)
C16 0.037(3) 0.033(3) 0.018(3) 0.007(2) 0.011(3) 0.009(3)
C18 0.031(3) 0.029(3) 0.020(3) 0.001(2) 0.016(2) 0.005(2)
C19 0.021(3) 0.023(3) 0.023(3) 0.000(2) 0.008(2) 0.005(2)
C20 0.026(3) 0.027(3) 0.028(3) 0.001(2) 0.014(3) 0.005(2)
C21 0.023(3) 0.034(3) 0.033(3) -0.005(3) 0.014(3) 0.003(2)
C22 0.018(3) 0.029(3) 0.028(3) 0.003(2) 0.004(2) 0.001(2)
C23 0.027(3) 0.044(4) 0.037(4) -0.001(3) 0.012(3) 0.010(3)
C24 0.026(3) 0.023(3) 0.026(3) -0.002(2) 0.006(3) 0.004(2)
C25 0.023(3) 0.023(3) 0.035(3) 0.002(2) 0.009(3) 0.004(2)
C26 0.025(3) 0.026(3) 0.033(3) 0.007(2) 0.014(3) 0.008(2)
C27 0.045(4) 0.024(3) 0.057(5) -0.002(3) 0.013(4) -0.005(3)
Cl2 0.0293(7) 0.0207(7) 0.0210(7) 0.0011(5) 0.0104(6) 0.0072(6)
O1 0.031(2) 0.0196(19) 0.019(2) 0.0017(15) 0.0116(17) 0.0062(16)
O2 0.031(2) 0.023(2) 0.018(2) 0.0028(15) 0.0054(17) 0.0076(17)
O3 0.043(2) 0.023(2) 0.033(3) -0.0045(18) 0.009(2) -0.0027(19)
O4 0.032(2) 0.035(2) 0.031(2) 0.0044(19) 0.0164(19) 0.0143(19)
Cl3 0.0425(9) 0.0312(8) 0.0320(9) 0.0020(7) 0.0121(7) 0.0027(7)
O5 0.062(3) 0.029(3) 0.098(5) -0.011(3) 0.034(3) -0.003(2)
O6 0.061(4) 0.101(5) 0.028(3) 0.001(3) 0.010(3) 0.022(3)
O7 0.042(3) 0.047(3) 0.059(3) 0.013(3) 0.016(3) -0.004(2)
O8 0.045(3) 0.044(3) 0.038(3) 0.008(2) 0.007(2) 0.006(2)
Cl4 0.0367(8) 0.0378(9) 0.0340(9) 0.0060(7) 0.0175(7) 0.0045(7)
O9 0.038(2) 0.043(3) 0.049(3) 0.006(2) 0.023(2) -0.002(2)
O10 0.042(3) 0.036(2) 0.035(3) 0.008(2) 0.010(2) 0.005(2)
O11 0.041(3) 0.048(3) 0.048(3) 0.006(2) 0.024(2) 0.010(2)
O12 0.064(3) 0.059(3) 0.028(3) 0.011(2) 0.011(2) 0.010(3)
Cl5 0.0573(11) 0.0450(10) 0.0280(9) 0.0034(7) 0.0177(8) 0.0153(8)
O13 0.059(3) 0.054(3) 0.046(3) 0.001(2) 0.007(3) 0.009(3)
O14 0.073(4) 0.049(3) 0.058(4) -0.016(3) 0.031(3) 0.004(3)
O15 0.076(4) 0.103(5) 0.044(3) -0.009(3) 0.034(3) 0.021(3)
O16 0.070(4) 0.057(3) 0.047(3) 0.020(3) 0.012(3) 0.007(3)
Cl6 0.0404(9) 0.0377(9) 0.0552(11) 0.0032(8) 0.0221(9) 0.0012(8)
O17 0.105(5) 0.091(5) 0.078(4) 0.026(4) 0.065(4) 0.026(4)
O18 0.106(5) 0.091(4) 0.086(5) 0.049(4) 0.073(4) 0.066(4)
O19 0.050(3) 0.111(6) 0.110(5) -0.013(4) 0.009(4) -0.008(3)
O20 0.129(6) 0.042(3) 0.081(5) 0.004(3) 0.028(4) -0.026(3)
Cl7 0.0324(8) 0.0464(10) 0.0373(9) 0.0131(8) 0.0102(7) 0.0078(7)
O21 0.062(4) 0.087(5) 0.103(5) 0.046(4) 0.047(4) 0.043(3)
O22 0.043(3) 0.066(4) 0.061(4) 0.036(3) 0.010(3) 0.009(3)
O23 0.055(3) 0.087(4) 0.041(3) -0.009(3) 0.007(3) -0.012(3)
O24 0.053(3) 0.047(3) 0.059(4) 0.005(3) 0.013(3) -0.007(2)
Cl8 0.0397(10) 0.0480(11) 0.0759(15) -0.0113(10) 0.0137(10) 0.0089(8)
O25 0.109(5) 0.071(4) 0.135(6) 0.008(4) 0.085(5) 0.033(4)
O26 0.030(6) 0.074(8) 0.114(12) 0.017(7) 0.027(7) 0.013(5)
O27 0.095(12) 0.062(7) 0.140(12) 0.029(8) 0.075(10) 0.036(8)
O28 0.071(9) 0.118(13) 0.150(12) -0.020(9) -0.017(8) -0.047(8)
O26' 0.032(9) 0.146(15) 0.077(11) 0.052(10) 0.033(9) 0.028(9)
O27' 0.114(14) 0.21(2) 0.083(12) 0.084(13) 0.074(9) 0.115(14)
O28' 0.23(2) 0.164(17) 0.087(16) -0.032(13) 0.080(14) -0.139(18)
O29 0.044(3) 0.065(3) 0.034(3) 0.011(2) 0.017(2) 0.013(2)
O30 0.050(3) 0.047(3) 0.053(3) 0.009(2) 0.017(3) 0.003(2)
O31 0.049(3) 0.088(4) 0.051(4) -0.015(3) 0.014(3) -0.002(3)
O32 0.058(3) 0.052(3) 0.085(4) 0.011(3) 0.036(3) 0.006(3)
O33 0.062(4) 0.053(3) 0.070(4) 0.008(3) 0.016(3) 0.011(3)
O34 0.115(6) 0.137(7) 0.083(6) 0.038(5) 0.023(5) 0.055(5)
O35 0.052(3) 0.054(3) 0.041(3) 0.003(2) 0.019(2) 0.010(2)
O36 0.149(15) 0.037(6) 0.067(8) 0.008(5) 0.064(10) 0.028(8)

loop_
_atom_type_symbol
_atom_type_description
_atom_type_scat_dispersion_real
_atom_type_scat_dispersion_imag
_atom_type_scat_source
C C 0.0033 0.0016 'International Tables Vol C Tables 4.2.6.8 and 6.1.1.4'
H H 0.0000 0.0000 'International Tables Vol C Tables 4.2.6.8 and 6.1.1.4'
Cl Cl 0.1484 0.1585 'International Tables Vol C Tables 4.2.6.8 and 6.1.1.4'
N N 0.0061 0.0033 'International Tables Vol C Tables 4.2.6.8 and 6.1.1.4'
Ni Ni 0.3393 1.1124 'International Tables Vol C Tables 4.2.6.8 and 6.1.1.4'
O O 0.0106 0.0060 'International Tables Vol C Tables 4.2.6.8 and 6.1.1.4'
S S 0.1246 0.1234 'International Tables Vol C Tables 4.2.6.8 and 6.1.1.4'

loop_
_geom_angle_atom_site_label_1
_geom_angle_atom_site_label_2
_geom_angle_atom_site_label_3
_geom_angle
_geom_angle_site_symmetry_1
_geom_angle_site_symmetry_3
_geom_angle_publ_flag
N3 Ni1 N7 97.83(19) . . ?
N3 Ni1 O1 85.58(16) . . ?
N7 Ni1 O1 85.39(17) . . ?
N3 Ni1 S1 90.52(14) . . ?
N7 Ni1 S1 171.60(14) . . ?
O1 Ni1 S1 94.46(11) . . ?
N3 Ni1 S2 170.71(14) . . ?
N7 Ni1 S2 91.44(13) . . ?
O1 Ni1 S2 94.67(11) . . ?
S1 Ni1 S2 80.20(5) . . ?
N3 Ni1 Cl1 91.67(14) . . ?
N7 Ni1 Cl1 92.67(14) . . ?
O1 Ni1 Cl1 176.38(10) . . ?
S1 Ni1 Cl1 87.91(5) . . ?
S2 Ni1 Cl1 88.42(5) . . ?
N17 Ni2 N13 96.68(19) . . ?
N17 Ni2 O2 86.95(16) . . ?
N13 Ni2 O2 85.20(16) . . ?
N17 Ni2 S2 171.69(14) . . ?
N13 Ni2 S2 91.54(14) . . ?
O2 Ni2 S2 92.57(11) . . ?
N17 Ni2 S1 91.55(14) . . ?
N13 Ni2 S1 171.61(14) . . ?
O2 Ni2 S1 93.67(10) . . ?
S2 Ni2 S1 80.20(5) . . ?
N17 Ni2 Cl1 93.25(13) . 2_656 ?
N13 Ni2 Cl1 93.33(13) . 2_656 ?
O2 Ni2 Cl1 178.53(11) . 2_656 ?
S2 Ni2 Cl1 87.44(5) . 2_656 ?
S1 Ni2 Cl1 87.79(5) . 2_656 ?
Ni2 Cl1 Ni1 151.83(7) 2_656 . ?
C1 S1 Ni1 103.69(19) . . ?
C1 S1 Ni2 103.88(19) . . ?
Ni1 S1 Ni2 94.20(6) . . ?
C10 S2 Ni2 103.52(19) . . ?
C10 S2 Ni1 103.22(18) . . ?
Ni2 S2 Ni1 94.06(6) . . ?
N3 C3 C2 127.9(5) . . ?
N3 C3 H3A 116.0 . . ?
C2 C3 H3A 116.0 . . ?
C3 N3 C4 116.8(5) . . ?
C3 N3 Ni1 126.9(4) . . ?
C4 N3 Ni1 116.2(4) . . ?
C8 N7 C6 116.9(5) . . ?
C8 N7 Ni1 125.5(4) . . ?
C6 N7 Ni1 117.7(4) . . ?
C12 N13 C14 116.3(5) . . ?
C12 N13 Ni2 125.5(4) . . ?
C14 N13 Ni2 118.2(3) . . ?
C18 N17 C16 116.7(5) . . ?
C18 N17 Ni2 125.8(4) . . ?
C16 N17 Ni2 117.5(3) . . ?
C19 C1 C2 119.2(5) . . ?
C19 C1 S1 119.9(4) . . ?
C2 C1 S1 120.2(4) . . ?
C22 C2 C1 119.7(5) . . ?
C22 C2 C3 116.8(5) . . ?
C1 C2 C3 123.5(5) . . ?
N3 C4 C5 111.3(5) . . ?
N3 C4 H4A 109.4 . . ?
C5 C4 H4A 109.4 . . ?
N3 C4 H4B 109.4 . . ?
C5 C4 H4B 109.4 . . ?
H4A C4 H4B 108.0 . . ?
C4 C5 C6 113.7(5) . . ?
C4 C5 H5A 108.8 . . ?
C6 C5 H5A 108.8 . . ?
C4 C5 H5B 108.8 . . ?
C6 C5 H5B 108.8 . . ?
H5A C5 H5B 107.7 . . ?
N7 C6 C5 111.0(5) . . ?
N7 C6 H6A 109.4 . . ?
C5 C6 H6A 109.4 . . ?
N7 C6 H6B 109.4 . . ?
C5 C6 H6B 109.4 . . ?
H6A C6 H6B 108.0 . . ?
N7 C8 C9 128.6(5) . . ?
N7 C8 H8A 115.7 . . ?
C9 C8 H8A 115.7 . . ?
C26 C9 C10 118.5(5) . . ?
C26 C9 C8 116.7(5) . . ?
C10 C9 C8 124.8(5) . . ?
C9 C10 C11 120.1(5) . . ?
C9 C10 S2 119.7(4) . . ?
C11 C10 S2 119.7(4) . . ?
C24 C11 C10 118.6(5) . . ?
C24 C11 C12 116.4(5) . . ?
C10 C11 C12 125.0(5) . . ?
N13 C12 C11 128.6(5) . . ?
N13 C12 H12A 115.7 . . ?
C11 C12 H12A 115.7 . . ?
N13 C14 C15 111.4(4) . . ?
N13 C14 H14A 109.3 . . ?
C15 C14 H14A 109.3 . . ?
N13 C14 H14B 109.3 . . ?
C15 C14 H14B 109.3 . . ?
H14A C14 H14B 108.0 . . ?
C14 C15 C16 113.3(5) . . ?
C14 C15 H15A 108.9 . . ?
C16 C15 H15A 108.9 . . ?
C14 C15 H15B 108.9 . . ?
C16 C15 H15B 108.9 . . ?
H15A C15 H15B 107.7 . . ?
N17 C16 C15 110.0(5) . . ?
N17 C16 H16A 109.7 . . ?
C15 C16 H16A 109.7 . . ?
N17 C16 H16B 109.7 . . ?
C15 C16 H16B 109.7 . . ?
H16A C16 H16B 108.2 . . ?
N17 C18 C19 127.9(5) . . ?
N17 C18 H18A 116.0 . . ?
C19 C18 H18A 116.0 . . ?
C20 C19 C1 119.7(5) . . ?
C20 C19 C18 115.3(5) . . ?
C1 C19 C18 125.0(5) . . ?
C21 C20 C19 122.1(5) . . ?
C21 C20 H20A 118.9 . . ?
C19 C20 H20A 118.9 . . ?
C20 C21 C22 117.6(5) . . ?
C20 C21 C23 121.2(5) . . ?
C22 C21 C23 121.2(5) . . ?
C2 C22 C21 121.7(5) . . ?
C2 C22 H22A 119.2 . . ?
C21 C22 H22A 119.2 . . ?
C21 C23 H23A 109.5 . . ?
C21 C23 H23B 109.5 . . ?
H23A C23 H23B 109.5 . . ?
C21 C23 H23C 109.5 . . ?
H23A C23 H23C 109.5 . . ?
H23B C23 H23C 109.5 . . ?
C25 C24 C11 122.2(6) . . ?
C25 C24 H24A 118.9 . . ?
C11 C24 H24A 118.9 . . ?
C26 C25 C24 117.6(5) . . ?
C26 C25 C27 121.0(6) . . ?
C24 C25 C27 121.4(6) . . ?
C25 C26 C9 122.8(5) . . ?
C25 C26 H26A 118.6 . . ?
C9 C26 H26A 118.6 . . ?
C25 C27 H27A 109.5 . . ?
C25 C27 H27B 109.5 . . ?
H27A C27 H27B 109.5 . . ?
C25 C27 H27C 109.5 . . ?
H27A C27 H27C 109.5 . . ?
H27B C27 H27C 109.5 . . ?
O3 Cl2 O4 111.8(3) . . ?
O3 Cl2 O2 109.7(2) . . ?
O4 Cl2 O2 109.2(2) . . ?
O3 Cl2 O1 109.3(2) . . ?
O4 Cl2 O1 108.7(2) . . ?
O2 Cl2 O1 108.0(2) . . ?
Cl2 O1 Ni1 137.0(2) . . ?
Cl2 O2 Ni2 138.6(2) . . ?
O7 Cl3 O5 110.4(3) . . ?
O7 Cl3 O6 110.3(3) . . ?
O5 Cl3 O6 110.0(4) . . ?
O7 Cl3 O8 109.7(3) . . ?
O5 Cl3 O8 108.8(3) . . ?
O6 Cl3 O8 107.6(3) . . ?
O12 Cl4 O11 110.6(3) . . ?
O12 Cl4 O9 111.3(3) . . ?
O11 Cl4 O9 109.1(3) . . ?
O12 Cl4 O10 110.0(3) . . ?
O11 Cl4 O10 108.0(3) . . ?
O9 Cl4 O10 107.7(3) . . ?
O14 Cl5 O13 110.1(3) . . ?
O14 Cl5 O16 108.2(3) . . ?
O13 Cl5 O16 107.9(3) . . ?
O14 Cl5 O15 110.1(4) . . ?
O13 Cl5 O15 110.8(3) . . ?
O16 Cl5 O15 109.7(4) . . ?
O20 Cl6 O19 107.6(4) . . ?
O20 Cl6 O17 112.0(4) . . ?
O19 Cl6 O17 108.4(4) . . ?
O20 Cl6 O18 111.2(5) . . ?
O19 Cl6 O18 107.4(5) . . ?
O17 Cl6 O18 110.0(4) . . ?
O24 Cl7 O21 111.8(4) . . ?
O24 Cl7 O23 109.9(3) . . ?
O21 Cl7 O23 108.5(4) . . ?
O24 Cl7 O22 109.5(3) . . ?
O21 Cl7 O22 109.0(3) . . ?
O23 Cl7 O22 108.2(4) . . ?
O27 Cl8 O26' 127.0(7) . . ?
O27 Cl8 O25 115.7(5) . . ?
O26' Cl8 O25 112.5(5) . . ?
O26' Cl8 O28' 111.2(5) . . ?
O25 Cl8 O28' 109.2(5) . . ?
O26' Cl8 O27' 109.1(5) . . ?
O25 Cl8 O27' 107.5(5) . . ?
O28' Cl8 O27' 107.0(5) . . ?
O27 Cl8 O26 112.2(5) . . ?
O25 Cl8 O26 107.1(4) . . ?
O27 Cl8 O28 110.9(5) . . ?
O25 Cl8 O28 105.9(4) . . ?
O27' Cl8 O28 141.5(7) . . ?
O26 Cl8 O28 104.2(5) . . ?

loop_
_geom_bond_atom_site_label_1
_geom_bond_atom_site_label_2
_geom_bond_distance
_geom_bond_site_symmetry_2
_geom_bond_publ_flag
Ni1 N3 1.960(4) . ?
Ni1 N7 1.961(4) . ?
Ni1 O1 2.185(4) . ?
Ni1 S1 2.2345(15) . ?
Ni1 S2 2.2405(15) . ?
Ni1 Cl1 2.4060(15) . ?
Ni2 N17 1.946(5) . ?
Ni2 N13 1.949(5) . ?
Ni2 O2 2.211(4) . ?
Ni2 S2 2.2372(15) . ?
Ni2 S1 2.2380(15) . ?
Ni2 Cl1 2.3991(15) 2_656 ?
S1 C1 1.749(5) . ?
S2 C10 1.744(6) . ?
C3 N3 1.275(7) . ?
C3 C2 1.482(8) . ?
C3 H3A 0.9500 . ?
N3 C4 1.483(7) . ?
N7 C8 1.275(7) . ?
N7 C6 1.475(7) . ?
N13 C12 1.270(7) . ?
N13 C14 1.490(7) . ?
N17 C18 1.296(7) . ?
N17 C16 1.492(7) . ?
C1 C19 1.397(8) . ?
C1 C2 1.403(7) . ?
C2 C22 1.393(8) . ?
C4 C5 1.513(8) . ?
C4 H4A 0.9900 . ?
C4 H4B 0.9900 . ?
C5 C6 1.520(8) . ?
C5 H5A 0.9900 . ?
C5 H5B 0.9900 . ?
C6 H6A 0.9900 . ?
C6 H6B 0.9900 . ?
C8 C9 1.465(8) . ?
C8 H8A 0.9500 . ?
C9 C26 1.389(8) . ?
C9 C10 1.410(7) . ?
C10 C11 1.411(8) . ?
C11 C24 1.396(8) . ?
C11 C12 1.463(8) . ?
C12 H12A 0.9500 . ?
C14 C15 1.508(8) . ?
C14 H14A 0.9900 . ?
C14 H14B 0.9900 . ?
C15 C16 1.521(8) . ?
C15 H15A 0.9900 . ?
C15 H15B 0.9900 . ?
C16 H16A 0.9900 . ?
C16 H16B 0.9900 . ?
C18 C19 1.476(8) . ?
C18 H18A 0.9500 . ?
C19 C20 1.395(7) . ?
C20 C21 1.383(8) . ?
C20 H20A 0.9500 . ?
C21 C22 1.399(8) . ?
C21 C23 1.500(8) . ?
C22 H22A 0.9500 . ?
C23 H23A 0.9800 . ?
C23 H23B 0.9800 . ?
C23 H23C 0.9800 . ?
C24 C25 1.393(8) . ?
C24 H24A 0.9500 . ?
C25 C26 1.388(8) . ?
C25 C27 1.501(8) . ?
C26 H26A 0.9500 . ?
C27 H27A 0.9800 . ?
C27 H27B 0.9800 . ?
C27 H27C 0.9800 . ?
Cl2 O3 1.411(4) . ?
Cl2 O4 1.425(4) . ?
Cl2 O2 1.464(4) . ?
Cl2 O1 1.473(4) . ?
Cl3 O7 1.418(5) . ?
Cl3 O5 1.424(5) . ?
Cl3 O6 1.441(5) . ?
Cl3 O8 1.463(5) . ?
Cl4 O12 1.421(5) . ?
Cl4 O11 1.448(5) . ?
Cl4 O9 1.449(5) . ?
Cl4 O10 1.463(4) . ?
Cl5 O14 1.419(5) . ?
Cl5 O13 1.433(5) . ?
Cl5 O16 1.440(5) . ?
Cl5 O15 1.445(6) . ?
Cl6 O20 1.382(6) . ?
Cl6 O19 1.410(6) . ?
Cl6 O17 1.415(6) . ?
Cl6 O18 1.422(6) . ?
Cl7 O24 1.421(5) . ?
Cl7 O21 1.424(5) . ?
Cl7 O23 1.426(6) . ?
Cl7 O22 1.447(5) . ?
Cl8 O27 1.370(6) . ?
Cl8 O26' 1.417(7) . ?
Cl8 O25 1.425(5) . ?
Cl8 O28' 1.448(7) . ?
Cl8 O27' 1.469(7) . ?
Cl8 O26 1.477(6) . ?
Cl8 O28 1.491(7) . ?
O36 O36 1.29(3) 2 ?
